data_4033150
loop_
_publ_author_name
'da Silva, Michael J. V.'
'Poletto, Julia'
'Jacomini, Andrey P.'
'Pianoski, Karlos E.'
'Gon\,calves, Davana S'
'Ribeiro, Gessica M.'
'de S Melo, Samara M'
'Back, Davi F.'
'Moura, Sidnei'
'Rosa, Fernanda A.'

_publ_section_title
;
 Unconventional Method for Synthesis of
 3-Carboxyethyl-4-formyl(hydroxy)-5-aryl-N-arylpyrazoles.
;
_journal_issue 23
_journal_name_full 'The Journal of organic chemistry'
_journal_page_first 12590
_journal_page_last 12602
_journal_paper_doi 10.1021/acs.joc.7b02361
_journal_volume 82
_journal_year 2017
_chemical_formula_moiety 'C14 H14 N2 O6'
_chemical_formula_sum 'C14 H14 N2 O6'
_chemical_formula_weight 306.27
_chemical_melting_point ?
_chemical_name_common 'methylamino nitrobenzoyl oxobut enoic acid ethyl ester'
_chemical_name_systematic
;
(Z)-4(methylamino)-3-(4-nitrobenzoyl)2-oxobut-3-enoic acid ethyl ester
;
_space_group_IT_number 14
_symmetry_cell_setting monoclinic
_symmetry_space_group_name_Hall '-P 2yn'
_symmetry_space_group_name_H-M 'P 1 21/n 1'
_atom_sites_solution_hydrogens geom
_atom_sites_solution_primary direct
_atom_sites_solution_secondary difmap
_audit_conform_dict_location ftp://ftp.iucr.org/pub/cif_core.dic
_audit_conform_dict_name cif_core.dic
_audit_conform_dict_version 2.3
_audit_creation_date 2016-06-07T13:13:48-00:00
_audit_creation_method 'WinGX routine CIF_UPDATE'
_cell_angle_alpha 90
_cell_angle_beta 97.693(4)
_cell_angle_gamma 90
_cell_formula_units_Z 4
_cell_length_a 9.1293(11)
_cell_length_b 11.8856(16)
_cell_length_c 13.6282(18)
_cell_measurement_reflns_used 3132
_cell_measurement_temperature 100(2)
_cell_measurement_theta_max 24.279
_cell_measurement_theta_min 2.784
_cell_volume 1465.4(3)
_computing_cell_refinement 'SAINT V8.34A (Bruker AXS Inc., 2013)'
_computing_data_collection 'Bruker Instrument Service v4.2.7'
_computing_data_reduction 'SAINT V8.34A (Bruker AXS Inc., 2013)'
_computing_molecular_graphics 'Diamond (version 3.2i; Crystal Impact G'
_computing_structure_refinement 'SHELXL-97 (Sheldrick, 1997)'
_computing_structure_solution 'SHELXL97 (Sheldrick, 1997)'
_diffrn_ambient_temperature 100(2)
_diffrn_detector_area_resol_mean 10.4167
_diffrn_measured_fraction_theta_full 0.997
_diffrn_measured_fraction_theta_max 0.997
_diffrn_measurement_device_type 'Bruker D8 Venture Photon 100 diffractometer'
_diffrn_measurement_method '2\% \f & \w scans'
_diffrn_radiation_monochromator 'Montel type 2-dim beam shaping X ray optics'
_diffrn_radiation_type MoK\a
_diffrn_radiation_wavelength 0.71073
_diffrn_reflns_av_R_equivalents 0.098
_diffrn_reflns_av_unetI/netI 0.1205
_diffrn_reflns_limit_h_max 11
_diffrn_reflns_limit_h_min -11
_diffrn_reflns_limit_k_max 15
_diffrn_reflns_limit_k_min -14
_diffrn_reflns_limit_l_max 16
_diffrn_reflns_limit_l_min -17
_diffrn_reflns_number 7555
_diffrn_reflns_theta_full 27.19
_diffrn_reflns_theta_max 27.19
_diffrn_reflns_theta_min 2.28
_diffrn_source 'micro-focus tube'
_exptl_absorpt_coefficient_mu 0.11
_exptl_absorpt_correction_T_max 0.8622
_exptl_absorpt_correction_T_min 0.763
_exptl_absorpt_correction_type multi-scan
_exptl_absorpt_process_details
;
SADABS (version 2012/1; Bruker, 2012) was used to perform the numerical
        absorption correction based on the indexed faces of the crystal.
;
_exptl_crystal_colour colourless
_exptl_crystal_density_diffrn 1.388
_exptl_crystal_density_meas ?
_exptl_crystal_density_method 'not measured'
_exptl_crystal_description block
_exptl_crystal_F_000 640
_exptl_crystal_size_max 0.23
_exptl_crystal_size_mid 0.205
_exptl_crystal_size_min 0.118
_refine_diff_density_max 0.393
_refine_diff_density_min -0.452
_refine_diff_density_rms 0.073
_refine_ls_extinction_coef 0.0063(17)
_refine_ls_extinction_expression Fc^*^=kFc[1+0.001xFc^2^\l^3^/sin(2\q)]^-1/4^
_refine_ls_extinction_method SHELXL
_refine_ls_goodness_of_fit_ref 0.997
_refine_ls_hydrogen_treatment constr
_refine_ls_matrix_type full
_refine_ls_number_parameters 200
_refine_ls_number_reflns 3257
_refine_ls_number_restraints 0
_refine_ls_restrained_S_all 0.997
_refine_ls_R_factor_all 0.1246
_refine_ls_R_factor_gt 0.0766
_refine_ls_shift/su_max 0
_refine_ls_shift/su_mean 0
_refine_ls_structure_factor_coef Fsqd
_refine_ls_weighting_details 'calc w=1/[\s^2^(Fo^2^)+(0.0587P)^2^+0.0000P] where P=(Fo^2^+2Fc^2^)/3'
_refine_ls_weighting_scheme calc
_refine_ls_wR_factor_gt 0.1313
_refine_ls_wR_factor_ref 0.165
_reflns_number_gt 1817
_reflns_number_total 3257
_reflns_threshold_expression >2sigma(I)
_cod_data_source_file jo7b02361_si_002.cif
_cod_data_source_block test55_2a
_cod_depositor_comments
;
The following automatic conversions were performed:

'_chemical_melting_point' value 'none' was changed to '?' - the value
is undefined or not given.

'_exptl_crystal_density_meas' value 'none' was changed to '?' - the
value is perceived as not measured.

Automatic conversion script
Id: cif_fix_values 4973 2017-02-22 13:04:09Z antanas 

 Adding full bibliography for 4033150--4033158.cif.
;
_cod_original_sg_symbol_Hall -P2yn
_cod_original_sg_symbol_H-M P21/n
_cod_database_code 4033150

loop_
_symmetry_equiv_pos_as_xyz
'x, y, z'
'-x+1/2, y+1/2, -z+1/2'
'-x, -y, -z'
'x-1/2, -y-1/2, z-1/2'

loop_
_atom_site_label
_atom_site_type_symbol
_atom_site_fract_x
_atom_site_fract_y
_atom_site_fract_z
_atom_site_U_iso_or_equiv
_atom_site_adp_type
_atom_site_occupancy
_atom_site_symmetry_multiplicity
_atom_site_calc_flag
_atom_site_refinement_flags
O4 O 0.1941(3) 0.9623(2) 0.72396(16) 0.0186(6) Uani 1 1 d .
O1 O 0.4615(3) 0.9068(2) 0.87881(16) 0.0234(7) Uani 1 1 d .
C21 C 0.7080(4) 0.9711(3) 0.7020(2) 0.0133(8) Uani 1 1 d .
H21 H 0.7946 0.9641 0.746 0.016 Uiso 1 1 calc R
O3 O 0.4246(3) 0.9873(2) 0.58900(16) 0.0244(7) Uani 1 1 d .
N2 N 0.7218(3) 1.0071(2) 0.61330(19) 0.0162(7) Uani 1 1 d .
H2 H 0.642 1.0181 0.5732 0.019 Uiso 1 1 calc R
C22 C 0.8615(4) 1.0299(3) 0.5769(3) 0.0235(9) Uani 1 1 d .
H22A H 0.8429 1.0554 0.5096 0.035 Uiso 1 1 calc R
H22B H 0.9196 0.9624 0.5801 0.035 Uiso 1 1 calc R
H22C H 0.9143 1.087 0.6171 0.035 Uiso 1 1 calc R
C6 C 0.0467(4) 0.7248(4) 0.6702(3) 0.0416(13) Uani 1 1 d .
H6A H -0.0321 0.6882 0.6979 0.062 Uiso 1 1 calc R
H6B H 0.0733 0.6806 0.6163 0.062 Uiso 1 1 calc R
H6C H 0.0148 0.798 0.6465 0.062 Uiso 1 1 calc R
C14 C 0.9667(4) 0.8356(3) 1.0340(2) 0.0128(8) Uani 1 1 d .
O5 O 0.3017(3) 0.7922(2) 0.71161(18) 0.0225(7) Uani 1 1 d .
O11 O 1.1183(3) 0.8514(2) 1.18461(18) 0.0323(8) Uani 1 1 d .
N1 N 1.1019(4) 0.8065(3) 1.1015(2) 0.0222(8) Uani 1 1 d .
O12 O 1.1897(3) 0.7411(2) 1.07314(19) 0.0327(8) Uani 1 1 d .
C12 C 0.8139(4) 0.8034(3) 0.8819(2) 0.0165(9) Uani 1 1 d .
H12 H 0.7937 0.7657 0.8218 0.02 Uiso 1 1 calc R
C4 C 0.2980(4) 0.9036(3) 0.7095(2) 0.0145(9) Uani 1 1 d .
C3 C 0.4386(4) 0.9489(3) 0.6741(2) 0.0141(8) Uani 1 1 d .
C16 C 0.7496(4) 0.9442(3) 0.9958(2) 0.0183(9) Uani 1 1 d .
H16 H 0.685 0.9992 1.0126 0.022 Uiso 1 1 calc R
C11 C 0.7188(4) 0.8873(3) 0.9060(2) 0.0132(8) Uani 1 1 d .
C15 C 0.8758(4) 0.9191(3) 1.0602(2) 0.0169(9) Uani 1 1 d .
H15 H 0.8984 0.9578 1.1196 0.02 Uiso 1 1 calc R
C1 C 0.5750(4) 0.9124(3) 0.8407(2) 0.0150(8) Uani 1 1 d .
C13 C 0.9392(4) 0.7754(3) 0.9471(2) 0.0163(9) Uani 1 1 d .
H13 H 1.0022 0.7181 0.9325 0.02 Uiso 1 1 calc R
C2 C 0.5764(4) 0.9421(3) 0.7377(2) 0.0123(8) Uani 1 1 d .
C5 C 0.1777(4) 0.7364(3) 0.7481(3) 0.0357(11) Uani 1 1 d .
H5A H 0.1493 0.7791 0.8032 0.043 Uiso 1 1 calc R
H5B H 0.2085 0.6622 0.7724 0.043 Uiso 1 1 calc R

loop_
_atom_site_aniso_label
_atom_site_aniso_U_11
_atom_site_aniso_U_22
_atom_site_aniso_U_33
_atom_site_aniso_U_23
_atom_site_aniso_U_13
_atom_site_aniso_U_12
O4 0.0120(14) 0.0176(14) 0.0263(14) -0.0018(12) 0.0037(11) 0.0017(13)
O1 0.0133(15) 0.0435(18) 0.0144(13) 0.0023(13) 0.0057(11) 0.0027(14)
C21 0.014(2) 0.0111(19) 0.0134(18) -0.0013(16) -0.0018(14) 0.0010(17)
O3 0.0167(14) 0.0407(17) 0.0147(13) 0.0074(13) -0.0015(10) -0.0019(13)
N2 0.0090(16) 0.0214(18) 0.0171(15) 0.0042(14) -0.0020(12) 0.0009(14)
C22 0.0077(19) 0.036(2) 0.027(2) 0.0112(19) 0.0033(15) 0.0000(19)
C6 0.020(2) 0.027(3) 0.080(4) -0.016(2) 0.019(2) -0.006(2)
C14 0.014(2) 0.0084(19) 0.0155(17) 0.0053(16) -0.0013(14) -0.0032(16)
O5 0.0182(16) 0.0143(16) 0.0369(16) -0.0017(12) 0.0110(12) 0.0010(12)
O11 0.0391(18) 0.0267(16) 0.0258(15) 0.0016(14) -0.0150(12) -0.0091(14)
N1 0.025(2) 0.0168(18) 0.0216(18) 0.0058(16) -0.0104(14) -0.0068(17)
O12 0.0246(17) 0.0295(17) 0.0410(18) 0.0024(15) -0.0070(13) 0.0110(15)
C12 0.017(2) 0.021(2) 0.0119(18) -0.0033(16) 0.0032(15) -0.0006(18)
C4 0.015(2) 0.018(2) 0.0094(18) 0.0006(16) -0.0024(15) 0.0000(19)
C3 0.012(2) 0.014(2) 0.0164(18) 0.0013(16) 0.0040(15) 0.0021(17)
C16 0.022(2) 0.018(2) 0.0158(18) -0.0005(17) 0.0086(16) 0.0008(18)
C11 0.015(2) 0.0148(19) 0.0100(17) 0.0053(16) 0.0023(14) 0.0008(17)
C15 0.022(2) 0.017(2) 0.0109(17) 0.0011(16) -0.0015(15) -0.0055(18)
C1 0.015(2) 0.015(2) 0.0149(18) -0.0022(16) 0.0022(15) -0.0014(18)
C13 0.015(2) 0.018(2) 0.0158(18) 0.0006(17) 0.0020(15) 0.0016(17)
C2 0.0123(19) 0.0112(19) 0.0130(17) 0.0015(16) 0.0005(14) 0.0015(16)
C5 0.027(3) 0.022(2) 0.063(3) 0.013(2) 0.022(2) 0.000(2)

loop_
_atom_type_symbol
_atom_type_description
_atom_type_scat_dispersion_real
_atom_type_scat_dispersion_imag
_atom_type_scat_source
C C 0.0033 0.0016 'International Tables Vol C Tables 4.2.6.8 and 6.1.1.4'
H H 0 0 'International Tables Vol C Tables 4.2.6.8 and 6.1.1.4'
N N 0.0061 0.0033 'International Tables Vol C Tables 4.2.6.8 and 6.1.1.4'
O O 0.0106 0.006 'International Tables Vol C Tables 4.2.6.8 and 6.1.1.4'

loop_
_geom_angle_atom_site_label_1
_geom_angle_atom_site_label_2
_geom_angle_atom_site_label_3
_geom_angle
N2 C21 C2 126.7(3)
C21 N2 C22 125.1(3)
C15 C14 C13 123.6(3)
C15 C14 N1 119.4(3)
C13 C14 N1 117.0(3)
C4 O5 C5 116.4(3)
O12 N1 O11 124.1(3)
O12 N1 C14 118.8(3)
O11 N1 C14 117.1(3)
C11 C12 C13 120.4(3)
O4 C4 O5 126.1(4)
O4 C4 C3 123.8(3)
O5 C4 C3 109.8(3)
O3 C3 C2 124.1(3)
O3 C3 C4 116.1(3)
C2 C3 C4 119.8(3)
C15 C16 C11 120.4(3)
C12 C11 C16 119.8(3)
C12 C11 C1 121.5(3)
C16 C11 C1 118.5(3)
C14 C15 C16 118.1(3)
O1 C1 C2 122.9(3)
O1 C1 C11 117.3(3)
C2 C1 C11 119.8(3)
C14 C13 C12 117.7(3)
C21 C2 C3 120.1(3)
C21 C2 C1 121.1(3)
C3 C2 C1 118.6(3)
O5 C5 C6 112.6(3)

loop_
_geom_bond_atom_site_label_1
_geom_bond_atom_site_label_2
_geom_bond_distance
O4 C4 1.214(4)
O1 C1 1.221(4)
C21 N2 1.303(4)
C21 C2 1.398(5)
O3 C3 1.237(4)
N2 C22 1.455(4)
C6 C5 1.495(6)
C14 C15 1.371(5)
C14 C13 1.378(4)
C14 N1 1.479(4)
O5 C4 1.325(4)
O5 C5 1.456(4)
O11 N1 1.242(4)
N1 O12 1.216(4)
C12 C11 1.391(5)
C12 C13 1.391(4)
C4 C3 1.529(5)
C3 C2 1.431(4)
C16 C15 1.385(5)
C16 C11 1.393(4)
C11 C1 1.514(4)
C1 C2 1.450(4)
